data_4002150
loop_
_publ_author_name
'Fu, Hong-Ru'
'Xu, Zhong-Xuan'
'Zhang, Jian'

_publ_section_title
;
 Water-Stable Metal--Organic Frameworks for Fast and High Dichromate
 Trapping via Single-Crystal-to-Single-Crystal Ion Exchange
;
_journal_issue 1
_journal_name_full 'Chemistry of Materials'
_journal_page_first 205
_journal_paper_doi 10.1021/cm503767r
_journal_volume 27
_journal_year 2015
_chemical_formula_moiety 'C54 H41 Cr2 N14 O8 Zn2'
_chemical_formula_sum 'C54 H41 Cr2 N14 O8 Zn2'
_chemical_formula_weight 1248.75
_chemical_name_systematic
; 
 ? 
;
_space_group_IT_number 15
_symmetry_cell_setting monoclinic
_symmetry_space_group_name_Hall '-C 2yc'
_symmetry_space_group_name_H-M 'C 1 2/c 1'
_atom_sites_solution_hydrogens geom
_atom_sites_solution_primary direct
_atom_sites_solution_secondary difmap
_audit_creation_method SHELXL-97
_cell_angle_alpha 90.00
_cell_angle_beta 109.757(4)
_cell_angle_gamma 90.00
_cell_formula_units_Z 8
_cell_length_a 35.157(8)
_cell_length_b 29.716(6)
_cell_length_c 16.278(4)
_cell_measurement_reflns_used 20055
_cell_measurement_temperature 100(2)
_cell_measurement_theta_max 27.5398
_cell_measurement_theta_min 2.0135
_cell_volume 16005(6)
_computing_cell_refinement 'Bruker FRAMBO'
_computing_data_collection 'Bruker FRAMBO'
_computing_data_reduction 'Bruker SAINT'
_computing_molecular_graphics 'Bruker SHELXTL'
_computing_publication_material 'Bruker SHELXTL'
_computing_structure_refinement 'SHELXL-97 (Sheldrick, 1997)'
_computing_structure_solution 'SHELXS-97 (Sheldrick, 1990)'
_diffrn_ambient_temperature 100(2)
_diffrn_detector_area_resol_mean none
_diffrn_measured_fraction_theta_full 0.996
_diffrn_measured_fraction_theta_max 0.996
_diffrn_measurement_device_type 'multiwire proportional'
_diffrn_measurement_method 'phi and omega scans'
_diffrn_radiation_monochromator graphite
_diffrn_radiation_source 'fine-focus sealed tube'
_diffrn_radiation_type MoK\a
_diffrn_radiation_wavelength 0.71073
_diffrn_reflns_av_R_equivalents 0.0745
_diffrn_reflns_av_sigmaI/netI 0.0863
_diffrn_reflns_limit_h_max 45
_diffrn_reflns_limit_h_min -45
_diffrn_reflns_limit_k_max 38
_diffrn_reflns_limit_k_min -37
_diffrn_reflns_limit_l_max 21
_diffrn_reflns_limit_l_min -21
_diffrn_reflns_number 63658
_diffrn_reflns_theta_full 27.47
_diffrn_reflns_theta_max 27.47
_diffrn_reflns_theta_min 2.01
_diffrn_standards_decay_% none
_diffrn_standards_interval_count none
_diffrn_standards_interval_time none
_diffrn_standards_number none
_exptl_absorpt_coefficient_mu 0.903
_exptl_absorpt_correction_T_max 0.865
_exptl_absorpt_correction_T_min 0.850
_exptl_absorpt_correction_type multi-scan
_exptl_crystal_colour orange
_exptl_crystal_density_diffrn 1.036
_exptl_crystal_density_method 'not measured'
_exptl_crystal_description block
_exptl_crystal_F_000 5080
_exptl_crystal_size_max 0.18
_exptl_crystal_size_mid 0.17
_exptl_crystal_size_min 0.16
_platon_squeeze_details
;
;
_refine_diff_density_max 1.627
_refine_diff_density_min -3.075
_refine_diff_density_rms 0.182
_refine_ls_extinction_method none
_refine_ls_goodness_of_fit_ref 1.175
_refine_ls_hydrogen_treatment constr
_refine_ls_matrix_type full
_refine_ls_number_parameters 721
_refine_ls_number_reflns 18329
_refine_ls_number_restraints 0
_refine_ls_restrained_S_all 1.175
_refine_ls_R_factor_all 0.1286
_refine_ls_R_factor_gt 0.1085
_refine_ls_shift/su_max 0.000
_refine_ls_shift/su_mean 0.000
_refine_ls_structure_factor_coef Fsqd
_refine_ls_weighting_details 'calc w=1/[\s^2^(Fo^2^)+(0.2000P)^2^+0.0000P] where P=(Fo^2^+2Fc^2^)/3'
_refine_ls_weighting_scheme calc
_refine_ls_wR_factor_gt 0.3157
_refine_ls_wR_factor_ref 0.3348
_reflns_number_gt 13154
_reflns_number_total 18329
_reflns_threshold_expression >2sigma(I)
_cod_data_source_file cm503767r_si_002.cif
_cod_data_source_block FIR-53-Cr2O7
_cod_depositor_comments
;
The following automatic conversions were performed:

'_symmetry_cell_setting' value 'Monoclinic' changed to 'monoclinic'
according to
/home/saulius/struct/COD-crude-data--automatic-downloads/rss-feeds/ACS/lib/dictionaries/cif_core.dic
dictionary named 'cif_core.dic' version 2.4.2 from 2011-04-26.

Automatic conversion script
Id: cif_fix_values 2935 2014-11-11 08:27:57Z andrius 

 Adding full bibliography for 4002148--4002150.cif.
;
_cod_original_sg_symbol_H-M C2/c
_cod_database_code 4002150

loop_
_symmetry_equiv_pos_as_xyz
'x, y, z'
'-x, y, -z+1/2'
'x+1/2, y+1/2, z'
'-x+1/2, y+1/2, -z+1/2'
'-x, -y, -z'
'x, -y, z-1/2'
'-x+1/2, -y+1/2, -z'
'x+1/2, -y+1/2, z-1/2'

loop_
_atom_site_label
_atom_site_type_symbol
_atom_site_fract_x
_atom_site_fract_y
_atom_site_fract_z
_atom_site_U_iso_or_equiv
_atom_site_adp_type
_atom_site_occupancy
_atom_site_symmetry_multiplicity
_atom_site_calc_flag
_atom_site_refinement_flags
Zn1 Zn 0.118080(16) 0.209960(18) 0.72393(4) 0.02975(18) Uani 1 1 d .
Cr2 Cr -0.28041(4) -0.18478(6) 0.21400(10) 0.0848(5) Uani 1 1 d .
N13 N -0.15012(12) 0.11346(14) 0.4629(3) 0.0309(8) Uani 1 1 d .
N14 N 0.14865(10) -0.11045(13) 0.7984(3) 0.0280(8) Uani 1 1 d .
N1 N -0.14466(11) -0.14791(13) 0.4663(2) 0.0278(8) Uani 1 1 d .
O1 O -0.13230(9) -0.23408(11) 0.3723(2) 0.0289(7) Uani 1 1 d .
N8 N 0.15875(12) 0.07862(13) 0.7835(2) 0.0299(8) Uani 1 1 d .
N9 N 0.34351(11) -0.24811(13) 1.0261(2) 0.0275(8) Uani 1 1 d .
N11 N -0.15908(11) -0.07569(13) 0.4487(2) 0.0265(8) Uani 1 1 d .
N12 N 0.00258(11) -0.20056(14) 0.6214(3) 0.0298(8) Uani 1 1 d .
N2 N -0.06179(12) -0.21324(13) 0.5512(3) 0.0290(8) Uani 1 1 d .
N7 N 0.14270(12) 0.14951(13) 0.7560(3) 0.0299(8) Uani 1 1 d .
C15 C -0.00635(14) 0.20789(15) 0.6294(3) 0.0279(9) Uani 1 1 d .
N4 N -0.35057(11) 0.24754(13) 0.3180(3) 0.0282(8) Uani 1 1 d .
C17 C 0.12199(15) 0.01053(16) 0.8006(3) 0.0300(9) Uani 1 1 d .
H17A H 0.1012 0.0284 0.8056 0.036 Uiso 1 1 calc R
C18 C 0.11191(12) -0.13330(15) 0.7565(3) 0.0232(8) Uani 1 1 d .
N10 N 0.29098(11) -0.20338(13) 0.9959(3) 0.0275(8) Uani 1 1 d .
C21 C 0.19429(15) 0.10227(16) 0.8148(3) 0.0320(10) Uani 1 1 d .
H21A H 0.2200 0.0906 0.8423 0.038 Uiso 1 1 calc R
C22 C 0.06711(13) -0.19628(15) 0.7414(3) 0.0278(9) Uani 1 1 d .
H22A H 0.0617 -0.2240 0.7614 0.033 Uiso 1 1 calc R
C23 C 0.08347(12) -0.11419(16) 0.6819(3) 0.0256(9) Uani 1 1 d .
H23A H 0.0889 -0.0864 0.6620 0.031 Uiso 1 1 calc R
N3 N -0.29796(12) 0.20569(13) 0.3870(3) 0.0298(8) Uani 1 1 d .
C25 C 0.19324(12) -0.17694(16) 0.8221(3) 0.0291(9) Uani 1 1 d .
H25A H 0.1760 -0.1900 0.7712 0.035 Uiso 1 1 calc R
C26 C -0.15588(14) -0.02802(16) 0.4569(3) 0.0293(9) Uani 1 1 d .
C27 C -0.18852(14) -0.00291(18) 0.4597(3) 0.0338(10) Uani 1 1 d .
H27A H -0.2120 -0.0175 0.4590 0.041 Uiso 1 1 calc R
C28 C 0.15107(12) -0.06341(15) 0.7951(3) 0.0237(8) Uani 1 1 d .
C29 C -0.25983(13) 0.18336(16) 0.4048(3) 0.0281(9) Uani 1 1 d .
C31 C 0.18433(12) -0.13517(16) 0.8472(3) 0.0255(9) Uani 1 1 d .
N5 N 0.05921(14) 0.21772(15) 0.6943(3) 0.0369(9) Uani 1 1 d .
C33 C 0.24637(13) -0.13819(16) 0.9725(3) 0.0288(9) Uani 1 1 d .
H33A H 0.2643 -0.1248 1.0221 0.035 Uiso 1 1 calc R
C34 C 0.21105(13) -0.11578(15) 0.9239(3) 0.0266(9) Uani 1 1 d .
H34A H 0.2051 -0.0879 0.9424 0.032 Uiso 1 1 calc R
C35 C -0.11839(14) 0.03989(16) 0.4618(3) 0.0312(10) Uani 1 1 d .
H35A H -0.0946 0.0541 0.4632 0.037 Uiso 1 1 calc R
C36 C 0.22758(14) -0.19963(17) 0.8719(3) 0.0334(10) Uani 1 1 d .
H36A H 0.2327 -0.2283 0.8551 0.040 Uiso 1 1 calc R
C37 C -0.15167(14) 0.06666(16) 0.4630(3) 0.0294(9) Uani 1 1 d .
C38 C -0.10791(15) 0.17983(17) 0.4768(3) 0.0336(10) Uani 1 1 d .
H38A H -0.1277 0.1924 0.4289 0.040 Uiso 1 1 calc R
O7 O -0.24439(13) -0.21866(15) 0.2650(3) 0.0486(10) Uani 1 1 d .
C40 C 0.03937(12) -0.17729(16) 0.6675(3) 0.0243(8) Uani 1 1 d .
C41 C -0.12003(14) -0.00604(16) 0.4586(3) 0.0298(9) Uani 1 1 d .
H41A H -0.0978 -0.0226 0.4576 0.036 Uiso 1 1 calc R
C42 C -0.03417(12) -0.18257(16) 0.5918(3) 0.0281(9) Uani 1 1 d .
H42A H -0.0399 -0.1525 0.5984 0.034 Uiso 1 1 calc R
C43 C -0.19213(14) -0.09875(17) 0.3928(3) 0.0314(10) Uani 1 1 d .
H43A H -0.2158 -0.0861 0.3552 0.038 Uiso 1 1 calc R
C44 C 0.18603(13) 0.00353(16) 0.7772(3) 0.0282(9) Uani 1 1 d .
H44A H 0.2080 0.0168 0.7672 0.034 Uiso 1 1 calc R
C46 C -0.18714(14) 0.13852(15) 0.4410(3) 0.0296(9) Uani 1 1 d .
C47 C -0.18672(13) 0.04375(17) 0.4633(3) 0.0317(10) Uani 1 1 d .
H47A H -0.2088 0.0600 0.4661 0.038 Uiso 1 1 calc R
C48 C 0.31412(14) -0.19587(17) 1.0830(3) 0.0317(10) Uani 1 1 d .
H48A H 0.3087 -0.1761 1.1219 0.038 Uiso 1 1 calc R
C49 C 0.10270(12) -0.17421(15) 0.7854(3) 0.0255(9) Uani 1 1 d .
H49A H 0.1208 -0.1871 0.8354 0.031 Uiso 1 1 calc R
C50 C 0.18429(15) 0.14600(17) 0.7975(3) 0.0337(10) Uani 1 1 d .
H50A H 0.2023 0.1700 0.8111 0.040 Uiso 1 1 calc R
C51 C -0.11398(14) 0.13721(16) 0.5066(3) 0.0305(9) Uani 1 1 d .
C52 C -0.08459(14) 0.11924(17) 0.5805(3) 0.0318(10) Uani 1 1 d .
H52A H -0.0887 0.0913 0.6020 0.038 Uiso 1 1 calc R
C53 C 0.03964(18) 0.2590(2) 0.6844(4) 0.0482(14) Uani 1 1 d .
H53A H 0.0524 0.2864 0.7029 0.058 Uiso 1 1 calc R
C54 C -0.18337(13) -0.14298(17) 0.4034(3) 0.0316(10) Uani 1 1 d .
H54A H -0.2001 -0.1663 0.3740 0.038 Uiso 1 1 calc R
C55 C 0.30961(13) -0.23502(17) 0.9644(3) 0.0301(10) Uani 1 1 d .
H55A H 0.3002 -0.2462 0.9076 0.036 Uiso 1 1 calc R
C56 C 0.11979(13) -0.03606(15) 0.8051(3) 0.0267(9) Uani 1 1 d .
H56A H 0.0977 -0.0494 0.8147 0.032 Uiso 1 1 calc R
C57 C -0.13114(13) -0.10599(15) 0.4921(3) 0.0272(9) Uani 1 1 d .
H57A H -0.1063 -0.0991 0.5337 0.033 Uiso 1 1 calc R
C58 C 0.15572(14) 0.03005(14) 0.7884(3) 0.0253(9) Uani 1 1 d .
C59 C -0.07294(15) 0.20342(16) 0.5175(4) 0.0330(10) Uani 1 1 d .
H59A H -0.0690 0.2316 0.4969 0.040 Uiso 1 1 calc R
C60 C 0.18346(12) -0.04224(15) 0.7808(3) 0.0258(9) Uani 1 1 d .
H60A H 0.2040 -0.0597 0.7734 0.031 Uiso 1 1 calc R
C61 C 0.04770(13) -0.13577(16) 0.6377(3) 0.0273(9) Uani 1 1 d .
H61A H 0.0293 -0.1227 0.5883 0.033 Uiso 1 1 calc R
C62 C -0.19418(15) 0.16602(17) 0.5024(3) 0.0331(10) Uani 1 1 d .
H62A H -0.1742 0.1694 0.5568 0.040 Uiso 1 1 calc R
C63 C 0.34626(14) -0.22362(17) 1.0986(3) 0.0326(10) Uani 1 1 d .
H63A H 0.3674 -0.2257 1.1516 0.039 Uiso 1 1 calc R
C66 C -0.31620(13) 0.23068(15) 0.3159(3) 0.0282(9) Uani 1 1 d .
H66A H -0.3059 0.2355 0.2709 0.034 Uiso 1 1 calc R
C67 C -0.04392(14) 0.18499(16) 0.5886(3) 0.0287(9) Uani 1 1 d .
C68 C 0.03018(16) 0.18780(17) 0.6605(4) 0.0390(11) Uani 1 1 d .
H68A H 0.0344 0.1570 0.6584 0.047 Uiso 1 1 calc R
C69 C -0.04945(15) 0.14303(17) 0.6215(3) 0.0354(11) Uani 1 1 d .
H69A H -0.0297 0.1312 0.6703 0.043 Uiso 1 1 calc R
C70 C -0.23008(14) 0.18847(18) 0.4848(3) 0.0328(10) Uani 1 1 d .
H70A H -0.2343 0.2071 0.5267 0.039 Uiso 1 1 calc R
C71 C 0.25465(12) -0.18039(15) 0.9467(3) 0.0245(8) Uani 1 1 d .
C72 C 0.12852(15) 0.10764(16) 0.7490(3) 0.0309(9) Uani 1 1 d .
H72A H 0.1015 0.0997 0.7237 0.037 Uiso 1 1 calc R
N6 N -0.00009(17) 0.2539(2) 0.6446(4) 0.0597(15) Uani 1 1 d .
C75 C -0.32147(17) 0.20647(19) 0.4390(3) 0.0400(12) Uani 1 1 d .
H75A H -0.3163 0.1921 0.4923 0.048 Uiso 1 1 calc R
C77 C -0.35407(15) 0.23275(18) 0.3964(3) 0.0354(11) Uani 1 1 d .
H77A H -0.3752 0.2397 0.4164 0.042 Uiso 1 1 calc R
C78 C -0.00070(19) -0.2455(2) 0.5997(6) 0.074(3) Uani 1 1 d .
H78A H 0.0201 -0.2664 0.6120 0.089 Uiso 1 1 calc R
C80 C -0.21630(16) 0.1349(2) 0.3596(3) 0.0431(13) Uani 1 1 d .
H80A H -0.2113 0.1176 0.3168 0.052 Uiso 1 1 calc R
C81 C -0.25305(17) 0.15706(18) 0.3407(3) 0.0408(12) Uani 1 1 d .
H81A H -0.2728 0.1543 0.2860 0.049 Uiso 1 1 calc R
C85 C -0.04036(17) -0.2530(2) 0.5570(5) 0.066(2) Uani 1 1 d .
H85A H -0.0516 -0.2807 0.5348 0.079 Uiso 1 1 calc R
O8 O -0.2803(2) -0.1421(3) 0.2809(5) 0.100(2) Uani 1 1 d .
O9 O -0.27660(19) -0.1713(3) 0.1313(4) 0.108(3) Uani 1 1 d .
Cr1 Cr -0.37477(6) -0.18637(8) 0.14582(14) 0.1039(6) Uani 1 1 d .
O6 O -0.3216(3) -0.2175(3) 0.1956(5) 0.107(2) Uani 1 1 d .
O4 O -0.3802(2) -0.1751(6) 0.0597(5) 0.202(7) Uani 1 1 d .
O3 O -0.3767(3) -0.1511(5) 0.2172(10) 0.208(7) Uani 1 1 d .
Zn2 Zn -0.120540(14) -0.209070(17) 0.48790(3) 0.02586(18) Uani 1 1 d .
O5 O -0.4081(4) -0.2229(5) 0.1368(9) 0.180(5) Uani 1 1 d .

loop_
_atom_site_aniso_label
_atom_site_aniso_U_11
_atom_site_aniso_U_22
_atom_site_aniso_U_33
_atom_site_aniso_U_23
_atom_site_aniso_U_13
_atom_site_aniso_U_12
Zn1 0.0315(3) 0.0233(3) 0.0335(3) -0.0024(2) 0.0097(2) -0.0061(2)
Cr2 0.0673(8) 0.1058(13) 0.0789(9) 0.0023(8) 0.0215(7) -0.0054(8)
N13 0.0308(19) 0.026(2) 0.035(2) 0.0020(16) 0.0100(16) 0.0064(16)
N14 0.0169(15) 0.0234(19) 0.040(2) 0.0016(16) 0.0043(15) 0.0041(14)
N1 0.0275(18) 0.0261(19) 0.0280(18) -0.0069(15) 0.0069(15) -0.0043(15)
O1 0.0280(15) 0.0260(16) 0.0301(16) -0.0013(12) 0.0063(12) -0.0067(12)
N8 0.036(2) 0.0200(18) 0.0291(18) -0.0022(15) 0.0049(15) -0.0037(15)
N9 0.0236(17) 0.030(2) 0.0276(18) 0.0037(15) 0.0072(14) 0.0020(14)
N11 0.0292(18) 0.0252(19) 0.0232(17) -0.0003(14) 0.0062(14) 0.0005(15)
N12 0.0261(19) 0.0248(19) 0.034(2) -0.0054(16) 0.0050(15) 0.0005(15)
N2 0.0257(18) 0.026(2) 0.031(2) -0.0045(15) 0.0026(15) -0.0028(14)
N7 0.040(2) 0.0208(18) 0.0296(19) -0.0014(15) 0.0121(16) -0.0066(16)
C15 0.026(2) 0.021(2) 0.040(2) -0.0020(17) 0.0139(18) -0.0050(16)
N4 0.0274(18) 0.0229(18) 0.035(2) 0.0021(15) 0.0108(15) 0.0022(14)
C17 0.037(2) 0.027(2) 0.029(2) -0.0010(18) 0.0147(19) 0.0027(18)
C18 0.0185(17) 0.025(2) 0.026(2) -0.0018(16) 0.0065(15) 0.0022(15)
N10 0.0208(17) 0.029(2) 0.0302(19) -0.0001(15) 0.0051(15) 0.0042(14)
C21 0.033(2) 0.027(2) 0.034(2) -0.0018(19) 0.0087(19) -0.0069(18)
C22 0.026(2) 0.020(2) 0.033(2) 0.0043(17) 0.0039(17) 0.0033(16)
C23 0.0222(19) 0.028(2) 0.027(2) 0.0043(17) 0.0094(16) -0.0022(16)
N3 0.0275(19) 0.028(2) 0.032(2) -0.0005(15) 0.0078(16) 0.0066(15)
C25 0.0192(18) 0.031(2) 0.031(2) -0.0019(18) 0.0009(16) -0.0001(17)
C26 0.030(2) 0.026(2) 0.031(2) 0.0038(18) 0.0085(18) 0.0012(18)
C27 0.025(2) 0.042(3) 0.033(2) 0.002(2) 0.0080(18) -0.0041(19)
C28 0.0187(18) 0.024(2) 0.0244(19) 0.0005(16) 0.0021(15) -0.0015(15)
C29 0.028(2) 0.026(2) 0.031(2) 0.0075(17) 0.0115(18) 0.0088(17)
C31 0.0190(18) 0.029(2) 0.025(2) 0.0033(17) 0.0030(15) 0.0016(16)
N5 0.041(2) 0.030(2) 0.043(2) -0.0016(18) 0.0169(19) -0.0045(18)
C33 0.0236(19) 0.031(2) 0.026(2) -0.0013(18) 0.0003(16) 0.0036(17)
C34 0.0242(19) 0.022(2) 0.033(2) -0.0007(17) 0.0085(17) 0.0028(16)
C35 0.030(2) 0.025(2) 0.039(2) 0.0058(19) 0.0117(19) 0.0068(18)
C36 0.023(2) 0.027(2) 0.045(3) -0.008(2) 0.0063(19) 0.0040(17)
C37 0.029(2) 0.026(2) 0.028(2) 0.0027(17) 0.0036(17) 0.0043(17)
C38 0.039(2) 0.027(2) 0.035(2) 0.0049(19) 0.012(2) 0.0076(19)
O7 0.046(2) 0.045(2) 0.054(2) 0.0005(19) 0.0159(19) -0.0080(18)
C40 0.0197(18) 0.031(2) 0.0217(19) -0.0043(16) 0.0056(15) -0.0020(16)
C41 0.029(2) 0.031(2) 0.032(2) 0.0076(18) 0.0129(18) 0.0054(18)
C42 0.0188(18) 0.027(2) 0.033(2) -0.0012(18) 0.0023(16) -0.0010(16)
C43 0.025(2) 0.035(3) 0.027(2) -0.0027(19) -0.0003(17) -0.0048(18)
C44 0.0237(19) 0.029(2) 0.035(2) 0.0002(18) 0.0136(17) -0.0043(17)
C46 0.034(2) 0.021(2) 0.034(2) 0.0067(17) 0.0112(18) 0.0043(17)
C47 0.023(2) 0.034(3) 0.036(2) 0.0011(19) 0.0083(18) 0.0065(18)
C48 0.033(2) 0.031(2) 0.025(2) -0.0006(18) 0.0007(18) 0.0077(19)
C49 0.0225(19) 0.023(2) 0.029(2) 0.0029(16) 0.0055(16) 0.0013(16)
C50 0.035(2) 0.031(2) 0.037(2) 0.001(2) 0.014(2) -0.0039(19)
C51 0.029(2) 0.026(2) 0.040(2) -0.0031(19) 0.0158(19) -0.0015(18)
C52 0.034(2) 0.027(2) 0.035(2) 0.0030(19) 0.0134(19) -0.0011(18)
C53 0.047(3) 0.031(3) 0.068(4) -0.015(3) 0.021(3) -0.006(2)
C54 0.023(2) 0.036(3) 0.032(2) -0.0074(19) 0.0038(17) -0.0033(18)
C55 0.027(2) 0.033(2) 0.028(2) 0.0013(18) 0.0066(17) 0.0074(18)
C56 0.025(2) 0.024(2) 0.035(2) -0.0019(17) 0.0157(17) -0.0048(16)
C57 0.028(2) 0.024(2) 0.028(2) 0.0013(17) 0.0076(17) -0.0020(17)
C58 0.039(2) 0.0154(19) 0.0239(19) 0.0008(15) 0.0131(17) -0.0020(17)
C59 0.036(2) 0.022(2) 0.046(3) 0.0003(19) 0.021(2) 0.0008(18)
C60 0.0209(18) 0.025(2) 0.032(2) -0.0033(17) 0.0090(16) 0.0007(16)
C61 0.0227(19) 0.029(2) 0.025(2) 0.0013(17) 0.0019(16) 0.0005(17)
C62 0.032(2) 0.033(3) 0.033(2) -0.0057(19) 0.0089(18) -0.0027(19)
C63 0.030(2) 0.033(2) 0.029(2) -0.0010(19) 0.0034(18) 0.0078(19)
C66 0.029(2) 0.023(2) 0.032(2) 0.0070(17) 0.0096(18) 0.0058(17)
C67 0.029(2) 0.025(2) 0.034(2) -0.0048(18) 0.0118(18) -0.0026(17)
C68 0.037(2) 0.022(2) 0.057(3) -0.002(2) 0.015(2) -0.0012(19)
C69 0.036(2) 0.029(2) 0.040(3) 0.003(2) 0.011(2) -0.004(2)
C70 0.030(2) 0.039(3) 0.028(2) -0.0090(19) 0.0090(18) -0.0030(19)
C71 0.0205(18) 0.023(2) 0.030(2) 0.0029(16) 0.0074(16) 0.0067(15)
C72 0.036(2) 0.025(2) 0.032(2) 0.0011(18) 0.0118(19) -0.0009(18)
N6 0.059(3) 0.042(3) 0.080(4) -0.011(3) 0.026(3) 0.000(2)
C75 0.044(3) 0.049(3) 0.029(2) 0.011(2) 0.016(2) 0.004(2)
C77 0.039(3) 0.036(3) 0.032(2) 0.008(2) 0.014(2) 0.015(2)
C78 0.037(3) 0.028(3) 0.119(6) -0.030(3) -0.023(3) 0.010(2)
C80 0.042(3) 0.049(3) 0.033(2) -0.007(2) 0.006(2) 0.021(2)
C81 0.053(3) 0.039(3) 0.023(2) -0.001(2) 0.002(2) 0.021(2)
C85 0.031(3) 0.031(3) 0.111(6) -0.032(3) -0.009(3) 0.006(2)
O8 0.100(5) 0.099(5) 0.091(4) -0.022(4) 0.022(4) -0.025(4)
O9 0.073(4) 0.186(8) 0.050(3) -0.038(4) -0.001(3) -0.013(4)
Cr1 0.0897(12) 0.1121(16) 0.1067(13) -0.0069(12) 0.0290(10) -0.0134(10)
O6 0.121(6) 0.116(6) 0.098(5) -0.016(4) 0.057(5) -0.056(5)
O4 0.083(5) 0.45(2) 0.060(4) -0.049(8) 0.008(4) 0.058(9)
O3 0.097(6) 0.226(14) 0.274(15) -0.123(12) 0.028(8) 0.030(7)
Zn2 0.0210(3) 0.0239(3) 0.0294(3) -0.00304(19) 0.0043(2) -0.00445(18)
O5 0.180(11) 0.180(12) 0.180(11) 0.000(9) 0.061(9) 0.000(10)

loop_
_atom_type_symbol
_atom_type_description
_atom_type_scat_dispersion_real
_atom_type_scat_dispersion_imag
_atom_type_scat_source
C C 0.0033 0.0016 'International Tables Vol C Tables 4.2.6.8 and 6.1.1.4'
H H 0.0000 0.0000 'International Tables Vol C Tables 4.2.6.8 and 6.1.1.4'
N N 0.0061 0.0033 'International Tables Vol C Tables 4.2.6.8 and 6.1.1.4'
O O 0.0106 0.0060 'International Tables Vol C Tables 4.2.6.8 and 6.1.1.4'
Cr Cr 0.3209 0.6236 'International Tables Vol C Tables 4.2.6.8 and 6.1.1.4'
Zn Zn 0.2839 1.4301 'International Tables Vol C Tables 4.2.6.8 and 6.1.1.4'

loop_
_geom_angle_atom_site_label_1
_geom_angle_atom_site_label_2
_geom_angle_atom_site_label_3
_geom_angle
_geom_angle_site_symmetry_1
_geom_angle_site_symmetry_3
O1 Zn1 N5 107.18(17) 5_556 .
O1 Zn1 N7 109.83(15) 5_556 .
N5 Zn1 N7 119.86(17) . .
O1 Zn1 N4 99.17(15) 5_556 8_556
N5 Zn1 N4 111.94(17) . 8_556
N7 Zn1 N4 106.90(16) . 8_556
O9 Cr2 O7 110.3(4) . .
O9 Cr2 O8 114.4(5) . .
O7 Cr2 O8 108.1(3) . .
O9 Cr2 O6 109.7(4) . .
O7 Cr2 O6 102.1(4) . .
O8 Cr2 O6 111.4(4) . .
C37 N13 C51 121.7(4) . .
C37 N13 C46 119.1(4) . .
C51 N13 C46 116.8(4) . .
C28 N14 C18 121.2(3) . .
C28 N14 C31 118.5(3) . .
C18 N14 C31 120.3(4) . .
C57 N1 C54 106.4(4) . .
C57 N1 Zn2 134.9(3) . .
C54 N1 Zn2 118.3(3) . .
Zn2 O1 Zn1 128.06(17) . 5_556
C72 N8 C21 108.7(4) . .
C72 N8 C58 127.0(4) . .
C21 N8 C58 124.3(4) . .
C55 N9 C63 106.3(4) . .
C55 N9 Zn2 116.3(3) . 8_546
C63 N9 Zn2 136.9(3) . 8_546
C57 N11 C43 108.3(4) . .
C57 N11 C26 126.6(4) . .
C43 N11 C26 125.0(4) . .
C42 N12 C78 108.1(4) . .
C42 N12 C40 126.2(4) . .
C78 N12 C40 125.8(4) . .
C42 N2 C85 105.1(4) . .
C42 N2 Zn2 132.3(3) . .
C85 N2 Zn2 122.5(3) . .
C72 N7 C50 105.9(4) . .
C72 N7 Zn1 134.9(3) . .
C50 N7 Zn1 119.2(3) . .
C68 C15 N6 107.1(4) . .
C68 C15 C67 125.1(4) . .
N6 C15 C67 127.8(5) . .
C66 N4 C77 105.7(4) . .
C66 N4 Zn1 119.4(3) . 8_455
C77 N4 Zn1 134.6(3) . 8_455
C56 C17 C58 119.2(4) . .
C56 C17 H17A 120.4 . .
C58 C17 H17A 120.4 . .
C49 C18 C23 118.0(4) . .
C49 C18 N14 122.7(4) . .
C23 C18 N14 119.3(4) . .
C55 N10 C48 108.0(4) . .
C55 N10 C71 125.3(4) . .
C48 N10 C71 126.6(4) . .
C50 C21 N8 106.0(4) . .
C50 C21 H21A 127.0 . .
N8 C21 H21A 127.0 . .
C49 C22 C40 120.4(4) . .
C49 C22 H22A 119.8 . .
C40 C22 H22A 119.8 . .
C61 C23 C18 121.4(4) . .
C61 C23 H23A 119.3 . .
C18 C23 H23A 119.3 . .
C66 N3 C75 108.2(4) . .
C66 N3 C29 124.9(4) . .
C75 N3 C29 127.0(4) . .
C31 C25 C36 120.5(4) . .
C31 C25 H25A 119.7 . .
C36 C25 H25A 119.7 . .
C27 C26 C41 119.7(4) . .
C27 C26 N11 120.0(4) . .
C41 C26 N11 120.2(4) . .
C26 C27 C47 121.0(4) . .
C26 C27 H27A 119.5 . .
C47 C27 H27A 119.5 . .
C60 C28 N14 121.4(4) . .
C60 C28 C56 118.1(4) . .
N14 C28 C56 120.5(4) . .
C70 C29 C81 120.3(4) . .
C70 C29 N3 120.0(4) . .
C81 C29 N3 119.7(4) . .
C25 C31 C34 118.8(4) . .
C25 C31 N14 122.7(4) . .
C34 C31 N14 118.5(4) . .
C68 N5 C53 105.2(5) . .
C68 N5 Zn1 128.3(4) . .
C53 N5 Zn1 124.7(4) . .
C71 C33 C34 119.9(4) . .
C71 C33 H33A 120.0 . .
C34 C33 H33A 120.0 . .
C33 C34 C31 120.4(4) . .
C33 C34 H34A 119.8 . .
C31 C34 H34A 119.8 . .
C41 C35 C37 122.4(5) . .
C41 C35 H35A 118.8 . .
C37 C35 H35A 118.8 . .
C25 C36 C71 121.1(4) . .
C25 C36 H36A 119.4 . .
C71 C36 H36A 119.4 . .
N13 C37 C47 121.1(4) . .
N13 C37 C35 121.8(4) . .
C47 C37 C35 117.1(4) . .
C59 C38 C51 120.7(5) . .
C59 C38 H38A 119.6 . .
C51 C38 H38A 119.6 . .
C22 C40 C61 119.6(4) . .
C22 C40 N12 120.2(4) . .
C61 C40 N12 120.2(4) . .
C35 C41 C26 119.3(4) . .
C35 C41 H41A 120.4 . .
C26 C41 H41A 120.4 . .
N12 C42 N2 111.2(4) . .
N12 C42 H42A 124.4 . .
N2 C42 H42A 124.4 . .
C54 C43 N11 107.0(4) . .
C54 C43 H43A 126.5 . .
N11 C43 H43A 126.5 . .
C60 C44 C58 119.7(4) . .
C60 C44 H44A 120.2 . .
C58 C44 H44A 120.2 . .
C62 C46 C80 119.1(4) . .
C62 C46 N13 119.8(4) . .
C80 C46 N13 121.1(4) . .
C27 C47 C37 120.6(4) . .
C27 C47 H47A 119.7 . .
C37 C47 H47A 119.7 . .
C63 C48 N10 104.9(4) . .
C63 C48 H48A 127.6 . .
N10 C48 H48A 127.6 . .
C22 C49 C18 121.2(4) . .
C22 C49 H49A 119.4 . .
C18 C49 H49A 119.4 . .
C21 C50 N7 109.3(4) . .
C21 C50 H50A 125.4 . .
N7 C50 H50A 125.4 . .
C38 C51 C52 119.3(4) . .
C38 C51 N13 119.5(4) . .
C52 C51 N13 121.2(4) . .
C69 C52 C51 119.9(4) . .
C69 C52 H52A 120.0 . .
C51 C52 H52A 120.0 . .
N6 C53 N5 110.5(5) . .
N6 C53 H53A 124.7 . .
N5 C53 H53A 124.7 . .
C43 C54 N1 108.5(4) . .
C43 C54 H54A 125.7 . .
N1 C54 H54A 125.7 . .
N9 C55 N10 110.1(4) . .
N9 C55 H55A 125.0 . .
N10 C55 H55A 125.0 . .
C17 C56 C28 120.3(4) . .
C17 C56 H56A 119.8 . .
C28 C56 H56A 119.8 . .
N11 C57 N1 109.7(4) . .
N11 C57 H57A 125.2 . .
N1 C57 H57A 125.2 . .
C44 C58 C17 120.7(4) . .
C44 C58 N8 118.9(4) . .
C17 C58 N8 120.3(4) . .
C67 C59 C38 119.4(5) . .
C67 C59 H59A 120.3 . .
C38 C59 H59A 120.3 . .
C44 C60 C28 121.9(4) . .
C44 C60 H60A 119.0 . .
C28 C60 H60A 119.0 . .
C23 C61 C40 119.5(4) . .
C23 C61 H61A 120.2 . .
C40 C61 H61A 120.2 . .
C70 C62 C46 121.1(4) . .
C70 C62 H62A 119.5 . .
C46 C62 H62A 119.5 . .
C48 C63 N9 110.7(4) . .
C48 C63 H63A 124.7 . .
N9 C63 H63A 124.7 . .
N4 C66 N3 111.2(4) . .
N4 C66 H66A 124.4 . .
N3 C66 H66A 124.4 . .
C59 C67 C69 121.3(4) . .
C59 C67 C15 120.5(4) . .
C69 C67 C15 118.2(4) . .
N5 C68 C15 111.1(5) . .
N5 C68 H68A 124.4 . .
C15 C68 H68A 124.4 . .
C52 C69 C67 119.3(5) . .
C52 C69 H69A 120.4 . .
C67 C69 H69A 120.4 . .
C62 C70 C29 119.8(4) . .
C62 C70 H70A 120.1 . .
C29 C70 H70A 120.1 . .
C33 C71 C36 119.1(4) . .
C33 C71 N10 120.1(4) . .
C36 C71 N10 120.8(4) . .
N7 C72 N8 110.2(4) . .
N7 C72 H72A 124.9 . .
N8 C72 H72A 124.9 . .
C53 N6 C15 106.0(5) . .
C77 C75 N3 105.9(4) . .
C77 C75 H75A 127.0 . .
N3 C75 H75A 127.0 . .
C75 C77 N4 109.0(4) . .
C75 C77 H77A 125.5 . .
N4 C77 H77A 125.5 . .
C85 C78 N12 105.9(5) . .
C85 C78 H78A 127.0 . .
N12 C78 H78A 127.0 . .
C46 C80 C81 120.7(5) . .
C46 C80 H80A 119.7 . .
C81 C80 H80A 119.7 . .
C29 C81 C80 119.0(5) . .
C29 C81 H81A 120.5 . .
C80 C81 H81A 120.5 . .
C78 C85 N2 109.7(5) . .
C78 C85 H85A 125.2 . .
N2 C85 H85A 125.2 . .
O4 Cr1 O5 103.3(8) . .
O4 Cr1 O3 123.8(9) . .
O5 Cr1 O3 108.1(7) . .
O4 Cr1 O6 108.1(4) . .
O5 Cr1 O6 106.5(6) . .
O3 Cr1 O6 106.0(5) . .
Cr2 O6 Cr1 115.9(5) . .
O1 Zn2 N2 108.99(15) . .
O1 Zn2 N1 103.98(15) . .
N2 Zn2 N1 117.27(15) . .
O1 Zn2 N9 96.12(14) . 8_445
N2 Zn2 N9 116.71(16) . 8_445
N1 Zn2 N9 110.75(16) . 8_445

loop_
_geom_bond_atom_site_label_1
_geom_bond_atom_site_label_2
_geom_bond_distance
_geom_bond_site_symmetry_2
Zn1 O1 1.935(3) 5_556
Zn1 N5 1.973(5) .
Zn1 N7 1.986(4) .
Zn1 N4 2.004(4) 8_556
Cr2 O9 1.454(7) .
Cr2 O7 1.611(5) .
Cr2 O8 1.671(7) .
Cr2 O6 1.685(7) .
N13 C37 1.392(6) .
N13 C51 1.417(6) .
N13 C46 1.436(6) .
N14 C28 1.403(6) .
N14 C18 1.414(5) .
N14 C31 1.439(5) .
N1 C57 1.349(6) .
N1 C54 1.407(6) .
N1 Zn2 1.986(4) .
O1 Zn2 1.934(3) .
O1 Zn1 1.935(3) 5_556
N8 C72 1.336(6) .
N8 C21 1.373(6) .
N8 C58 1.451(5) .
N9 C55 1.331(6) .
N9 C63 1.362(6) .
N9 Zn2 2.033(4) 8_546
N11 C57 1.344(6) .
N11 C43 1.390(6) .
N11 C26 1.424(6) .
N12 C42 1.329(6) .
N12 C78 1.377(7) .
N12 C40 1.434(5) .
N2 C42 1.333(6) .
N2 C85 1.388(7) .
N2 Zn2 1.976(4) .
N7 C72 1.331(6) .
N7 C50 1.392(6) .
C15 C68 1.350(7) .
C15 N6 1.393(7) .
C15 C67 1.434(6) .
N4 C66 1.320(6) .
N4 C77 1.393(6) .
N4 Zn1 2.004(4) 8_455
C17 C56 1.390(6) .
C17 C58 1.393(7) .
C17 H17A 0.9300 .
C18 C49 1.381(6) .
C18 C23 1.406(6) .
N10 C55 1.343(6) .
N10 C48 1.393(6) .
N10 C71 1.431(5) .
C21 C50 1.351(7) .
C21 H21A 0.9300 .
C22 C49 1.379(6) .
C22 C40 1.387(6) .
C22 H22A 0.9300 .
C23 C61 1.378(6) .
C23 H23A 0.9300 .
N3 C66 1.342(6) .
N3 C75 1.368(7) .
N3 C29 1.435(6) .
C25 C31 1.376(7) .
C25 C36 1.381(6) .
C25 H25A 0.9300 .
C26 C27 1.382(7) .
C26 C41 1.412(7) .
C27 C47 1.388(7) .
C27 H27A 0.9300 .
C28 C60 1.388(6) .
C28 C56 1.420(6) .
C29 C70 1.376(6) .
C29 C81 1.386(7) .
C31 C34 1.408(6) .
N5 C68 1.325(7) .
N5 C53 1.390(7) .
C33 C71 1.384(6) .
C33 C34 1.395(6) .
C33 H33A 0.9300 .
C34 H34A 0.9300 .
C35 C41 1.366(7) .
C35 C37 1.420(6) .
C35 H35A 0.9300 .
C36 C71 1.390(6) .
C36 H36A 0.9300 .
C37 C47 1.410(7) .
C38 C59 1.375(7) .
C38 C51 1.398(7) .
C38 H38A 0.9300 .
C40 C61 1.393(7) .
C41 H41A 0.9300 .
C42 H42A 0.9300 .
C43 C54 1.348(7) .
C43 H43A 0.9300 .
C44 C60 1.366(6) .
C44 C58 1.386(6) .
C44 H44A 0.9300 .
C46 C62 1.377(7) .
C46 C80 1.378(7) .
C47 H47A 0.9300 .
C48 C63 1.352(7) .
C48 H48A 0.9300 .
C49 H49A 0.9300 .
C50 H50A 0.9300 .
C51 C52 1.400(7) .
C52 C69 1.383(7) .
C52 H52A 0.9300 .
C53 N6 1.335(8) .
C53 H53A 0.9300 .
C54 H54A 0.9300 .
C55 H55A 0.9300 .
C56 H56A 0.9300 .
C57 H57A 0.9300 .
C59 C67 1.373(7) .
C59 H59A 0.9300 .
C60 H60A 0.9300 .
C61 H61A 0.9300 .
C62 C70 1.369(7) .
C62 H62A 0.9300 .
C63 H63A 0.9300 .
C66 H66A 0.9300 .
C67 C69 1.396(7) .
C68 H68A 0.9300 .
C69 H69A 0.9300 .
C70 H70A 0.9300 .
C72 H72A 0.9300 .
C75 C77 1.366(7) .
C75 H75A 0.9300 .
C77 H77A 0.9300 .
C78 C85 1.350(8) .
C78 H78A 0.9300 .
C80 C81 1.388(7) .
C80 H80A 0.9300 .
C81 H81A 0.9300 .
C85 H85A 0.9300 .
Cr1 O4 1.390(10) .
Cr1 O5 1.568(14) .
Cr1 O3 1.582(11) .
Cr1 O6 1.994(10) .
Zn2 N9 2.033(4) 8_445

loop_
_platon_squeeze_void_nr
_platon_squeeze_void_average_x
_platon_squeeze_void_average_y
_platon_squeeze_void_average_z
_platon_squeeze_void_volume
_platon_squeeze_void_count_electrons
_platon_squeeze_void_content
1 0.000 0.000 0.000 524 184 ' '
2 0.500 0.000 0.614 2789 711 ' '
3 0.000 0.500 0.247 2789 711 ' '
4 0.500 0.500 0.479 524 184 ' '
